data_7704908
loop_
_publ_author_name
'Morris, Louis J.'
'Rajabi, Nasir A.'
'Mahon, Mary F.'
'Manners, Ian'
'McMullin, Claire L.'
'Hill, Michael S.'

_publ_section_title
;
 Synthesis and reactivity of alkaline-earth stannanide complexes by
 hydride-mediated distannane metathesis and organostannane
 dehydrogenation.
;
_journal_issue 30
_journal_name_full 'Dalton transactions (Cambridge, England : 2003)'
_journal_page_first 10523
_journal_page_last 10534
_journal_paper_doi 10.1039/d0dt02406f
_journal_volume 49
_journal_year 2020
_chemical_formula_moiety '4(C44 H48 Sn3)'
_chemical_formula_sum 'C176 H192 Sn12'
_chemical_formula_weight 3731.56
_space_group_crystal_system monoclinic
_space_group_IT_number 14
_space_group_name_Hall '-P 2ybc'
_space_group_name_H-M_alt 'P 1 21/c 1'
_atom_sites_solution_hydrogens geom
_atom_sites_solution_primary dual
_audit_creation_date 2020-01-09
_audit_creation_method
;
Olex2 1.3
(compiled Nov 21 2019 18:26:39 for OlexSys, GUI svn.r6003)
;
_audit_update_record
;
2020-05-12 deposited with the CCDC.	2020-07-09 downloaded from the CCDC.
;
_cell_angle_alpha 90
_cell_angle_beta 113.4180(10)
_cell_angle_gamma 90
_cell_formula_units_Z 1
_cell_length_a 20.3538(2)
_cell_length_b 10.40690(10)
_cell_length_c 20.6522(2)
_cell_measurement_reflns_used 26478
_cell_measurement_temperature 150.01(10)
_cell_measurement_theta_max 72.9370
_cell_measurement_theta_min 4.3240
_cell_volume 4014.22(7)
_computing_cell_refinement 'CrysAlisPro 1.171.39.46 (Rigaku OD, 2018)'
_computing_data_collection 'CrysAlisPro 1.171.39.46 (Rigaku OD, 2018)'
_computing_data_reduction 'CrysAlisPro 1.171.39.46 (Rigaku OD, 2018)'
_computing_molecular_graphics 'Olex2 1.3 (Dolomanov et al., 2009)'
_computing_publication_material 'Olex2 1.3 (Dolomanov et al., 2009)'
_computing_structure_refinement 'SHELXL 2014/7 (Sheldrick, 2015)'
_computing_structure_solution 'SHELXT 2018/2 (Sheldrick, 2018)'
_diffrn_ambient_environment N~2~
_diffrn_ambient_temperature 150.01(10)
_diffrn_detector 'CCD plate'
_diffrn_detector_area_resol_mean 8.1150
_diffrn_detector_type EosS2
_diffrn_measured_fraction_theta_full 1.000
_diffrn_measured_fraction_theta_max 0.996
_diffrn_measurement_device 'four-circle diffractometer'
_diffrn_measurement_device_type 'SuperNova, Dual, Cu at home/near, EosS2'
_diffrn_measurement_method '\w scans'
_diffrn_radiation_monochromator mirror
_diffrn_radiation_probe x-ray
_diffrn_radiation_type 'Cu K\a'
_diffrn_radiation_wavelength 1.54184
_diffrn_reflns_av_R_equivalents 0.0536
_diffrn_reflns_av_unetI/netI 0.0308
_diffrn_reflns_Laue_measured_fraction_full 1.000
_diffrn_reflns_Laue_measured_fraction_max 0.996
_diffrn_reflns_limit_h_max 25
_diffrn_reflns_limit_h_min -25
_diffrn_reflns_limit_k_max 12
_diffrn_reflns_limit_k_min -12
_diffrn_reflns_limit_l_max 23
_diffrn_reflns_limit_l_min -25
_diffrn_reflns_number 54559
_diffrn_reflns_point_group_measured_fraction_full 1.000
_diffrn_reflns_point_group_measured_fraction_max 0.996
_diffrn_reflns_theta_full 67.684
_diffrn_reflns_theta_max 73.134
_diffrn_reflns_theta_min 4.312
_diffrn_source 'micro-focus sealed X-ray tube'
_diffrn_source_type 'SuperNova (Cu) X-ray Source'
_exptl_absorpt_coefficient_mu 14.926
_exptl_absorpt_correction_T_max 1.00000
_exptl_absorpt_correction_T_min 0.55083
_exptl_absorpt_correction_type multi-scan
_exptl_absorpt_process_details
;
CrysAlisPro 1.171.39.46 (Rigaku Oxford Diffraction, 2018)
Empirical absorption correction using spherical harmonics,
 implemented in SCALE3 ABSPACK scaling algorithm.
;
_exptl_crystal_colour colourless
_exptl_crystal_colour_primary colourless
_exptl_crystal_density_diffrn 1.544
_exptl_crystal_description block
_exptl_crystal_F_000 1848
_exptl_crystal_size_max 0.166
_exptl_crystal_size_mid 0.094
_exptl_crystal_size_min 0.04
_refine_diff_density_max 0.629
_refine_diff_density_min -0.839
_refine_diff_density_rms 0.111
_refine_ls_extinction_method none
_refine_ls_goodness_of_fit_ref 1.047
_refine_ls_hydrogen_treatment constr
_refine_ls_matrix_type full
_refine_ls_number_parameters 460
_refine_ls_number_reflns 8008
_refine_ls_number_restraints 39
_refine_ls_restrained_S_all 1.051
_refine_ls_R_factor_all 0.0362
_refine_ls_R_factor_gt 0.0337
_refine_ls_shift/su_max 0.001
_refine_ls_shift/su_mean 0.000
_refine_ls_structure_factor_coef Fsqd
_refine_ls_weighting_details 'w=1/[\s^2^(Fo^2^)+(0.0562P)^2^+2.9489P] where P=(Fo^2^+2Fc^2^)/3'
_refine_ls_weighting_scheme calc
_refine_ls_wR_factor_gt 0.0875
_refine_ls_wR_factor_ref 0.0898
_reflns_Friedel_coverage 0.000
_reflns_number_gt 7434
_reflns_number_total 8008
_reflns_threshold_expression 'I > 2\s(I)'
_cod_data_source_file d0dt02406f2.cif
_cod_data_source_block s20msh7-Cpd-11
_cod_depositor_comments
;Adding full bibliography for 7704902--7704908.cif.

 Adding full bibliography for 7704902--7704908.cif.
;
_cod_original_cell_volume 4014.21(7)
_cod_database_code 7704908
_shelx_shelxl_version_number 2014/7
_shelx_space_group_comment
;
The symmetry employed for this shelxl refinement is uniquely defined
by the following loop, which should always be used as a source of
symmetry information in preference to the above space-group names.
They are only intended as comments.
;
_olex2_refinement_description
;
1. Fixed Uiso
 At 1.2 times of:
  All C(H) groups
 At 1.5 times of:
  All C(H,H,H) groups
2. Restrained distances
 C20A-C19 \\sim C20B-C19 \\sim C21A-C19 \\sim C21B-C19 \\sim C22A-C19 \\sim
C22B-C19
 with sigma of 0.005
3. Uiso/Uaniso restraints and constraints
C20B \\sim C21B \\sim C22B \\sim C20A \\sim C21A \\sim C22A: within 2A with
sigma of 0.02 and sigma for terminal atoms of 0.01 within 2A
4. Others
 Fixed Sof: C20B(0.5) H20A(0.5) H20B(0.5) H20C(0.5) C21B(0.5) H21A(0.5)
 H21B(0.5) H21C(0.5) C22B(0.5) H22A(0.5) H22B(0.5) H22C(0.5) C20A(0.5)
 H20D(0.5) H20E(0.5) H20F(0.5) C21A(0.5) H21D(0.5) H21E(0.5) H21F(0.5)
 C22A(0.5) H22D(0.5) H22E(0.5) H22F(0.5)
5.a Aromatic/amide H refined with riding coordinates:
 C2(H2), C3(H3), C4(H4), C5(H5), C6(H6), C8(H8), C9(H9), C10(H10), C11(H11),
 C12(H12), C14(H14), C15(H15), C16(H16), C17(H17), C18(H18), C28(H28), C29(H29),
  C30(H30), C31(H31), C32(H32), C34(H34), C35(H35), C36(H36), C37(H37),
 C38(H38), C40(H40), C41(H41), C42(H42), C43(H43), C44(H44)
5.b Idealised Me refined as rotating group:
 C24(H24A,H24B,H24C), C25(H25A,H25B,H25C), C26(H26A,H26B,H26C), C20B(H20A,H20B,
 H20C), C21B(H21A,H21B,H21C), C22B(H22A,H22B,H22C), C20A(H20D,H20E,H20F),
 C21A(H21D,H21E,H21F), C22A(H22D,H22E,H22F)
;

loop_
_space_group_symop_operation_xyz
'x, y, z'
'-x, y+1/2, -z+1/2'
'-x, -y, -z'
'x, -y-1/2, z-1/2'

loop_
_atom_site_label
_atom_site_type_symbol
_atom_site_fract_x
_atom_site_fract_y
_atom_site_fract_z
_atom_site_U_iso_or_equiv
_atom_site_adp_type
_atom_site_occupancy
_atom_site_site_symmetry_order
_atom_site_calc_flag
_atom_site_refinement_flags_posn
_atom_site_refinement_flags_adp
_atom_site_refinement_flags_occupancy
_atom_site_disorder_assembly
_atom_site_disorder_group
Sn1 Sn 0.78790(2) 0.47339(2) 0.54321(2) 0.02671(7) Uani 1 1 d . . . . .
Sn2 Sn 0.76648(2) 0.59199(2) 0.41485(2) 0.02517(7) Uani 1 1 d . . . . .
Sn3 Sn 0.70910(2) 0.41242(2) 0.30729(2) 0.02909(7) Uani 1 1 d . . . . .
C1 C 0.82910(18) 0.2798(3) 0.55781(16) 0.0283(6) Uani 1 1 d . . . . .
C2 C 0.8947(2) 0.2469(4) 0.55556(19) 0.0351(7) Uani 1 1 d . . . . .
H2 H 0.9203 0.3088 0.5428 0.042 Uiso 1 1 calc R U . . .
C3 C 0.9224(2) 0.1236(4) 0.5719(2) 0.0402(8) Uani 1 1 d . . . . .
H3 H 0.9661 0.1036 0.5701 0.048 Uiso 1 1 calc R U . . .
C4 C 0.8852(2) 0.0311(4) 0.5909(2) 0.0408(8) Uani 1 1 d . . . . .
H4 H 0.9041 -0.0511 0.6026 0.049 Uiso 1 1 calc R U . . .
C5 C 0.8196(2) 0.0606(4) 0.5923(2) 0.0413(8) Uani 1 1 d . . . . .
H5 H 0.7940 -0.0023 0.6045 0.050 Uiso 1 1 calc R U . . .
C6 C 0.7917(2) 0.1836(3) 0.57580(18) 0.0335(7) Uani 1 1 d . . . . .
H6 H 0.7474 0.2022 0.5767 0.040 Uiso 1 1 calc R U . . .
C7 C 0.69418(18) 0.4584(3) 0.56647(19) 0.0319(7) Uani 1 1 d . . . . .
C8 C 0.6291(2) 0.4143(4) 0.5155(2) 0.0407(8) Uani 1 1 d . . . . .
H8 H 0.6253 0.3970 0.4700 0.049 Uiso 1 1 calc R U . . .
C9 C 0.5704(2) 0.3964(4) 0.5325(3) 0.0485(10) Uani 1 1 d . . . . .
H9 H 0.5276 0.3664 0.4984 0.058 Uiso 1 1 calc R U . . .
C10 C 0.5750(2) 0.4229(4) 0.5996(3) 0.0520(11) Uani 1 1 d . . . . .
H10 H 0.5352 0.4115 0.6105 0.062 Uiso 1 1 calc R U . . .
C11 C 0.6391(3) 0.4664(4) 0.6510(3) 0.0490(10) Uani 1 1 d . . . . .
H11 H 0.6423 0.4839 0.6963 0.059 Uiso 1 1 calc R U . . .
C12 C 0.6984(2) 0.4838(4) 0.6344(2) 0.0373(8) Uani 1 1 d . . . . .
H12 H 0.7413 0.5125 0.6689 0.045 Uiso 1 1 calc R U . . .
C13 C 0.86546(19) 0.5815(3) 0.62849(16) 0.0283(7) Uani 1 1 d . . . . .
C14 C 0.93615(19) 0.5417(4) 0.66029(19) 0.0348(7) Uani 1 1 d . . . . .
H14 H 0.9499 0.4660 0.6452 0.042 Uiso 1 1 calc R U . . .
C15 C 0.9871(2) 0.6125(5) 0.7142(2) 0.0491(10) Uani 1 1 d . . . . .
H15 H 1.0342 0.5840 0.7352 0.059 Uiso 1 1 calc R U . . .
C16 C 0.9668(3) 0.7255(5) 0.7363(2) 0.0502(10) Uani 1 1 d . . . . .
H16 H 1.0004 0.7737 0.7721 0.060 Uiso 1 1 calc R U . . .
C17 C 0.8969(3) 0.7667(4) 0.7053(2) 0.0457(9) Uani 1 1 d . . . . .
H17 H 0.8834 0.8426 0.7204 0.055 Uiso 1 1 calc R U . . .
C18 C 0.8463(2) 0.6953(4) 0.65135(18) 0.0352(7) Uani 1 1 d . . . . .
H18 H 0.7992 0.7241 0.6305 0.042 Uiso 1 1 calc R U . . .
C19 C 0.87176(18) 0.6528(4) 0.42000(17) 0.0381(8) Uani 1 1 d D . . . .
C23 C 0.69254(19) 0.7544(3) 0.40058(18) 0.0310(7) Uani 1 1 d . . . . .
C24 C 0.6222(3) 0.7055(5) 0.3987(4) 0.080(2) Uani 1 1 d . . . . .
H24A H 0.6015 0.6469 0.3600 0.121 Uiso 1 1 calc R U . . .
H24B H 0.5902 0.7766 0.3929 0.121 Uiso 1 1 calc R U . . .
H24C H 0.6300 0.6620 0.4422 0.121 Uiso 1 1 calc R U . . .
C25 C 0.6817(4) 0.8273(6) 0.3334(3) 0.080(2) Uani 1 1 d . . . . .
H25A H 0.7270 0.8588 0.3360 0.119 Uiso 1 1 calc R U . . .
H25B H 0.6499 0.8983 0.3282 0.119 Uiso 1 1 calc R U . . .
H25C H 0.6614 0.7708 0.2936 0.119 Uiso 1 1 calc R U . . .
C26 C 0.7255(3) 0.8473(6) 0.4622(3) 0.0679(16) Uani 1 1 d . . . . .
H26A H 0.7370 0.8019 0.5058 0.102 Uiso 1 1 calc R U . . .
H26B H 0.6919 0.9145 0.4585 0.102 Uiso 1 1 calc R U . . .
H26C H 0.7683 0.8839 0.4610 0.102 Uiso 1 1 calc R U . . .
C27 C 0.66671(19) 0.4882(4) 0.20165(17) 0.0324(7) Uani 1 1 d . . . . .
C28 C 0.6820(2) 0.6099(4) 0.1835(2) 0.0373(8) Uani 1 1 d . . . . .
H28 H 0.7128 0.6633 0.2186 0.045 Uiso 1 1 calc R U . . .
C29 C 0.6526(2) 0.6536(4) 0.1145(2) 0.0417(8) Uani 1 1 d . . . . .
H29 H 0.6625 0.7364 0.1040 0.050 Uiso 1 1 calc R U . . .
C30 C 0.6087(2) 0.5749(5) 0.0615(2) 0.0467(9) Uani 1 1 d . . . . .
H30 H 0.5894 0.6038 0.0150 0.056 Uiso 1 1 calc R U . . .
C31 C 0.5935(3) 0.4532(5) 0.0775(2) 0.0548(12) Uani 1 1 d . . . . .
H31 H 0.5640 0.3996 0.0417 0.066 Uiso 1 1 calc R U . . .
C32 C 0.6221(2) 0.4097(4) 0.1472(2) 0.0450(10) Uani 1 1 d . . . . .
H32 H 0.6113 0.3273 0.1574 0.054 Uiso 1 1 calc R U . . .
C33 C 0.78850(18) 0.2732(3) 0.31153(17) 0.0295(6) Uani 1 1 d . . . . .
C34 C 0.8073(2) 0.2600(4) 0.25429(18) 0.0359(7) Uani 1 1 d . . . . .
H34 H 0.7849 0.3105 0.2144 0.043 Uiso 1 1 calc R U . . .
C35 C 0.8595(2) 0.1720(4) 0.2558(2) 0.0431(9) Uani 1 1 d . . . . .
H35 H 0.8710 0.1629 0.2168 0.052 Uiso 1 1 calc R U . . .
C36 C 0.8939(2) 0.0988(4) 0.3148(3) 0.0489(10) Uani 1 1 d . . . . .
H36 H 0.9289 0.0405 0.3159 0.059 Uiso 1 1 calc R U . . .
C37 C 0.8766(3) 0.1113(5) 0.3727(2) 0.0517(10) Uani 1 1 d . . . . .
H37 H 0.9002 0.0618 0.4128 0.062 Uiso 1 1 calc R U . . .
C38 C 0.8238(2) 0.1982(4) 0.3712(2) 0.0415(8) Uani 1 1 d . . . . .
H38 H 0.8121 0.2061 0.4102 0.050 Uiso 1 1 calc R U . . .
C39 C 0.62282(18) 0.3133(4) 0.3213(2) 0.0354(7) Uani 1 1 d . . . . .
C40 C 0.5558(2) 0.3705(5) 0.3000(3) 0.0509(10) Uani 1 1 d . . . . .
H40 H 0.5469 0.4485 0.2761 0.061 Uiso 1 1 calc R U . . .
C41 C 0.5015(2) 0.3107(6) 0.3145(3) 0.0620(13) Uani 1 1 d . . . . .
H41 H 0.4572 0.3507 0.3013 0.074 Uiso 1 1 calc R U . . .
C42 C 0.5129(3) 0.1934(6) 0.3480(3) 0.0653(14) Uani 1 1 d . . . . .
H42 H 0.4762 0.1530 0.3562 0.078 Uiso 1 1 calc R U . . .
C43 C 0.5785(3) 0.1371(6) 0.3689(4) 0.0765(18) Uani 1 1 d . . . . .
H43 H 0.5868 0.0586 0.3923 0.092 Uiso 1 1 calc R U . . .
C44 C 0.6335(3) 0.1962(5) 0.3556(3) 0.0590(13) Uani 1 1 d . . . . .
H44 H 0.6779 0.1562 0.3699 0.071 Uiso 1 1 calc R U . . .
C20B C 0.8701(6) 0.6939(14) 0.3488(4) 0.061(2) Uani 0.5 1 d D U P A 1
H20A H 0.8489 0.6270 0.3148 0.092 Uiso 0.5 1 calc R U P A 1
H20B H 0.9181 0.7095 0.3528 0.092 Uiso 0.5 1 calc R U P A 1
H20C H 0.8423 0.7711 0.3337 0.092 Uiso 0.5 1 calc R U P A 1
C21B C 0.9208(4) 0.5353(8) 0.4477(6) 0.059(2) Uani 0.5 1 d D U P A 1
H21A H 0.9259 0.5164 0.4950 0.089 Uiso 0.5 1 calc R U P A 1
H21B H 0.9670 0.5536 0.4476 0.089 Uiso 0.5 1 calc R U P A 1
H21C H 0.9002 0.4627 0.4179 0.089 Uiso 0.5 1 calc R U P A 1
C22B C 0.9024(7) 0.7532(10) 0.4780(5) 0.046(3) Uani 0.5 1 d D U P A 1
H22A H 0.8727 0.8284 0.4657 0.069 Uiso 0.5 1 calc R U P A 1
H22B H 0.9500 0.7755 0.4832 0.069 Uiso 0.5 1 calc R U P A 1
H22C H 0.9038 0.7188 0.5217 0.069 Uiso 0.5 1 calc R U P A 1
C20A C 0.8593(5) 0.7581(9) 0.3641(4) 0.060(3) Uani 0.5 1 d D U P A 2
H20D H 0.8287 0.7257 0.3186 0.089 Uiso 0.5 1 calc R U P A 2
H20E H 0.9044 0.7832 0.3633 0.089 Uiso 0.5 1 calc R U P A 2
H20F H 0.8372 0.8312 0.3755 0.089 Uiso 0.5 1 calc R U P A 2
C21A C 0.9066(4) 0.5452(8) 0.3946(6) 0.053(2) Uani 0.5 1 d D U P A 2
H21D H 0.9212 0.4775 0.4290 0.080 Uiso 0.5 1 calc R U P A 2
H21E H 0.9477 0.5782 0.3883 0.080 Uiso 0.5 1 calc R U P A 2
H21F H 0.8728 0.5122 0.3505 0.080 Uiso 0.5 1 calc R U P A 2
C22A C 0.9209(6) 0.7098(12) 0.4908(5) 0.044(3) Uani 0.5 1 d D U P A 2
H22D H 0.8941 0.7681 0.5070 0.066 Uiso 0.5 1 calc R U P A 2
H22E H 0.9594 0.7551 0.4853 0.066 Uiso 0.5 1 calc R U P A 2
H22F H 0.9400 0.6420 0.5246 0.066 Uiso 0.5 1 calc R U P A 2

loop_
_atom_site_aniso_label
_atom_site_aniso_U_11
_atom_site_aniso_U_22
_atom_site_aniso_U_33
_atom_site_aniso_U_23
_atom_site_aniso_U_13
_atom_site_aniso_U_12
Sn1 0.02528(12) 0.03111(12) 0.02357(11) 0.00182(7) 0.00954(8) 0.00087(7)
Sn2 0.02426(12) 0.02979(12) 0.02287(11) -0.00090(7) 0.01088(8) -0.00072(7)
Sn3 0.02769(12) 0.03449(13) 0.02672(12) -0.00553(8) 0.01255(9) -0.00153(8)
C1 0.0324(16) 0.0289(16) 0.0207(13) 0.0004(11) 0.0074(12) 0.0003(13)
C2 0.0347(18) 0.0364(18) 0.0344(17) 0.0014(14) 0.0139(14) -0.0005(14)
C3 0.0374(19) 0.043(2) 0.0384(18) -0.0002(16) 0.0129(15) 0.0078(16)
C4 0.056(2) 0.0294(18) 0.0366(18) 0.0004(14) 0.0182(17) 0.0060(16)
C5 0.059(2) 0.0298(17) 0.0389(19) -0.0021(15) 0.0239(18) -0.0084(17)
C6 0.0406(18) 0.0319(17) 0.0317(16) -0.0042(13) 0.0183(14) -0.0049(14)
C7 0.0264(16) 0.0345(17) 0.0376(17) 0.0072(14) 0.0159(13) 0.0056(13)
C8 0.0321(19) 0.044(2) 0.046(2) 0.0064(16) 0.0148(16) 0.0019(15)
C9 0.0285(19) 0.045(2) 0.068(3) 0.012(2) 0.0140(18) 0.0033(16)
C10 0.041(2) 0.049(2) 0.077(3) 0.018(2) 0.036(2) 0.0126(18)
C11 0.055(3) 0.046(2) 0.060(3) 0.0084(19) 0.038(2) 0.0124(19)
C12 0.0353(19) 0.042(2) 0.0384(18) 0.0054(15) 0.0187(15) 0.0098(15)
C13 0.0325(17) 0.0315(17) 0.0205(14) -0.0005(11) 0.0099(12) -0.0056(12)
C14 0.0305(17) 0.0367(19) 0.0327(17) 0.0042(14) 0.0079(14) -0.0007(14)
C15 0.035(2) 0.057(3) 0.045(2) 0.0005(19) 0.0053(17) -0.0081(18)
C16 0.054(2) 0.054(3) 0.0348(19) -0.0062(17) 0.0098(17) -0.018(2)
C17 0.065(3) 0.037(2) 0.0367(19) -0.0060(16) 0.0226(18) -0.0099(18)
C18 0.0415(19) 0.0360(18) 0.0286(15) 0.0009(14) 0.0145(14) -0.0008(15)
C19 0.0253(16) 0.051(2) 0.0437(19) -0.0073(17) 0.0195(15) -0.0118(15)
C23 0.0339(17) 0.0290(16) 0.0291(15) -0.0004(13) 0.0115(13) 0.0078(13)
C24 0.042(3) 0.043(3) 0.162(7) 0.001(3) 0.045(3) 0.009(2)
C25 0.135(6) 0.065(3) 0.053(3) 0.030(3) 0.053(3) 0.057(4)
C26 0.065(3) 0.069(3) 0.051(3) -0.028(2) 0.003(2) 0.026(3)
C27 0.0320(17) 0.0402(19) 0.0237(15) -0.0033(13) 0.0099(13) 0.0030(14)
C28 0.0342(18) 0.046(2) 0.0348(17) -0.0075(15) 0.0170(15) -0.0065(15)
C29 0.040(2) 0.048(2) 0.043(2) 0.0002(17) 0.0227(16) -0.0029(16)
C30 0.044(2) 0.060(3) 0.0332(19) 0.0012(17) 0.0122(16) 0.0031(18)
C31 0.062(3) 0.051(3) 0.035(2) -0.0112(18) 0.0019(19) -0.008(2)
C32 0.051(2) 0.035(2) 0.036(2) -0.0048(15) 0.0035(17) -0.0020(16)
C33 0.0275(15) 0.0329(17) 0.0288(15) -0.0062(13) 0.0118(12) 0.0002(13)
C34 0.0361(18) 0.043(2) 0.0299(16) -0.0057(14) 0.0148(14) 0.0022(15)
C35 0.042(2) 0.053(2) 0.0398(19) -0.0099(17) 0.0216(16) 0.0050(17)
C36 0.045(2) 0.050(2) 0.054(2) -0.0011(19) 0.023(2) 0.0125(18)
C37 0.053(3) 0.055(3) 0.045(2) 0.0106(19) 0.0166(19) 0.018(2)
C38 0.044(2) 0.051(2) 0.0341(18) 0.0016(16) 0.0206(16) 0.0078(17)
C39 0.0253(16) 0.0414(19) 0.0431(18) -0.0120(15) 0.0174(14) -0.0074(14)
C40 0.032(2) 0.056(3) 0.061(3) -0.010(2) 0.0153(18) -0.0003(18)
C41 0.030(2) 0.069(3) 0.086(4) -0.022(3) 0.022(2) -0.008(2)
C42 0.046(3) 0.069(3) 0.099(4) -0.022(3) 0.048(3) -0.017(2)
C43 0.065(3) 0.054(3) 0.135(6) 0.014(3) 0.066(4) -0.003(3)
C44 0.043(2) 0.049(2) 0.101(4) 0.012(3) 0.045(3) 0.0043(19)
C20B 0.047(4) 0.112(7) 0.042(4) -0.008(5) 0.036(3) -0.015(5)
C21B 0.024(4) 0.073(6) 0.085(6) -0.002(5) 0.026(4) -0.007(4)
C22B 0.028(6) 0.072(8) 0.036(4) -0.001(5) 0.010(4) -0.018(5)
C20A 0.049(5) 0.113(8) 0.031(4) 0.003(5) 0.030(3) -0.026(5)
C21A 0.028(3) 0.079(5) 0.064(4) -0.020(4) 0.029(3) -0.008(3)
C22A 0.019(5) 0.075(8) 0.032(4) -0.004(5) 0.006(3) -0.008(5)

loop_
_atom_type_symbol
_atom_type_description
_atom_type_scat_dispersion_real
_atom_type_scat_dispersion_imag
_atom_type_scat_source
C C 0.0181 0.0091 'International Tables Vol C Tables 4.2.6.8 and 6.1.1.4'
H H 0.0000 0.0000 'International Tables Vol C Tables 4.2.6.8 and 6.1.1.4'
Sn Sn 0.0259 5.4591 'International Tables Vol C Tables 4.2.6.8 and 6.1.1.4'

loop_
_geom_angle_atom_site_label_1
_geom_angle_atom_site_label_2
_geom_angle_atom_site_label_3
_geom_angle
_geom_angle_site_symmetry_1
_geom_angle_site_symmetry_3
_geom_angle_publ_flag
C1 Sn1 Sn2 116.76(8) . . ?
C7 Sn1 Sn2 115.21(9) . . ?
C7 Sn1 C1 103.37(13) . . ?
C7 Sn1 C13 106.37(14) . . ?
C13 Sn1 Sn2 109.37(9) . . ?
C13 Sn1 C1 104.80(12) . . ?
Sn3 Sn2 Sn1 108.569(9) . . ?
C19 Sn2 Sn1 107.44(9) . . ?
C19 Sn2 Sn3 108.92(9) . . ?
C19 Sn2 C23 112.77(14) . . ?
C23 Sn2 Sn1 107.83(9) . . ?
C23 Sn2 Sn3 111.16(9) . . ?
C27 Sn3 Sn2 115.83(10) . . ?
C27 Sn3 C39 106.99(14) . . ?
C33 Sn3 Sn2 110.54(9) . . ?
C33 Sn3 C27 106.30(13) . . ?
C33 Sn3 C39 108.21(14) . . ?
C39 Sn3 Sn2 108.69(9) . . ?
C2 C1 Sn1 123.3(3) . . ?
C6 C1 Sn1 119.0(3) . . ?
C6 C1 C2 117.5(3) . . ?
C1 C2 H2 119.3 . . ?
C3 C2 C1 121.3(4) . . ?
C3 C2 H2 119.3 . . ?
C2 C3 H3 120.0 . . ?
C4 C3 C2 120.1(4) . . ?
C4 C3 H3 120.0 . . ?
C3 C4 H4 120.1 . . ?
C3 C4 C5 119.8(4) . . ?
C5 C4 H4 120.1 . . ?
C4 C5 H5 119.9 . . ?
C4 C5 C6 120.3(4) . . ?
C6 C5 H5 119.9 . . ?
C1 C6 H6 119.5 . . ?
C5 C6 C1 121.0(4) . . ?
C5 C6 H6 119.5 . . ?
C8 C7 Sn1 120.9(3) . . ?
C12 C7 Sn1 120.3(3) . . ?
C12 C7 C8 118.6(3) . . ?
C7 C8 H8 119.8 . . ?
C9 C8 C7 120.5(4) . . ?
C9 C8 H8 119.8 . . ?
C8 C9 H9 119.8 . . ?
C10 C9 C8 120.4(4) . . ?
C10 C9 H9 119.8 . . ?
C9 C10 H10 120.0 . . ?
C9 C10 C11 120.0(4) . . ?
C11 C10 H10 120.0 . . ?
C10 C11 H11 120.1 . . ?
C10 C11 C12 119.8(4) . . ?
C12 C11 H11 120.1 . . ?
C7 C12 H12 119.7 . . ?
C11 C12 C7 120.6(4) . . ?
C11 C12 H12 119.7 . . ?
C14 C13 Sn1 121.1(3) . . ?
C14 C13 C18 118.2(3) . . ?
C18 C13 Sn1 120.6(3) . . ?
C13 C14 H14 119.2 . . ?
C13 C14 C15 121.6(4) . . ?
C15 C14 H14 119.2 . . ?
C14 C15 H15 120.4 . . ?
C16 C15 C14 119.3(4) . . ?
C16 C15 H15 120.4 . . ?
C15 C16 H16 120.0 . . ?
C17 C16 C15 120.1(4) . . ?
C17 C16 H16 120.0 . . ?
C16 C17 H17 119.9 . . ?
C16 C17 C18 120.3(4) . . ?
C18 C17 H17 119.9 . . ?
C13 C18 C17 120.6(4) . . ?
C13 C18 H18 119.7 . . ?
C17 C18 H18 119.7 . . ?
C20B C19 Sn2 112.9(4) . . ?
C20B C19 C21B 110.2(7) . . ?
C21B C19 Sn2 105.4(4) . . ?
C22B C19 Sn2 108.8(6) . . ?
C22B C19 C20B 114.4(8) . . ?
C22B C19 C21B 104.5(7) . . ?
C20A C19 Sn2 107.6(4) . . ?
C21A C19 Sn2 110.5(4) . . ?
C21A C19 C20A 103.0(6) . . ?
C21A C19 C22A 113.5(6) . . ?
C22A C19 Sn2 114.4(6) . . ?
C22A C19 C20A 106.9(7) . . ?
C24 C23 Sn2 109.7(3) . . ?
C24 C23 C25 110.7(5) . . ?
C24 C23 C26 109.5(4) . . ?
C25 C23 Sn2 110.4(3) . . ?
C25 C23 C26 107.6(4) . . ?
C26 C23 Sn2 108.9(3) . . ?
C23 C24 H24A 109.5 . . ?
C23 C24 H24B 109.5 . . ?
C23 C24 H24C 109.5 . . ?
H24A C24 H24B 109.5 . . ?
H24A C24 H24C 109.5 . . ?
H24B C24 H24C 109.5 . . ?
C23 C25 H25A 109.5 . . ?
C23 C25 H25B 109.5 . . ?
C23 C25 H25C 109.5 . . ?
H25A C25 H25B 109.5 . . ?
H25A C25 H25C 109.5 . . ?
H25B C25 H25C 109.5 . . ?
C23 C26 H26A 109.5 . . ?
C23 C26 H26B 109.5 . . ?
C23 C26 H26C 109.5 . . ?
H26A C26 H26B 109.5 . . ?
H26A C26 H26C 109.5 . . ?
H26B C26 H26C 109.5 . . ?
C28 C27 Sn3 124.4(3) . . ?
C28 C27 C32 117.4(3) . . ?
C32 C27 Sn3 118.3(3) . . ?
C27 C28 H28 119.2 . . ?
C29 C28 C27 121.6(4) . . ?
C29 C28 H28 119.2 . . ?
C28 C29 H29 119.9 . . ?
C30 C29 C28 120.2(4) . . ?
C30 C29 H29 119.9 . . ?
C29 C30 H30 120.2 . . ?
C29 C30 C31 119.6(4) . . ?
C31 C30 H30 120.2 . . ?
C30 C31 H31 119.8 . . ?
C30 C31 C32 120.4(4) . . ?
C32 C31 H31 119.8 . . ?
C27 C32 H32 119.6 . . ?
C31 C32 C27 120.8(4) . . ?
C31 C32 H32 119.6 . . ?
C34 C33 Sn3 119.4(3) . . ?
C34 C33 C38 118.5(3) . . ?
C38 C33 Sn3 122.0(3) . . ?
C33 C34 H34 119.6 . . ?
C33 C34 C35 120.8(4) . . ?
C35 C34 H34 119.6 . . ?
C34 C35 H35 120.0 . . ?
C36 C35 C34 120.1(4) . . ?
C36 C35 H35 120.0 . . ?
C35 C36 H36 119.9 . . ?
C35 C36 C37 120.2(4) . . ?
C37 C36 H36 119.9 . . ?
C36 C37 H37 120.0 . . ?
C36 C37 C38 120.0(4) . . ?
C38 C37 H37 120.0 . . ?
C33 C38 C37 120.4(4) . . ?
C33 C38 H38 119.8 . . ?
C37 C38 H38 119.8 . . ?
C40 C39 Sn3 120.2(3) . . ?
C44 C39 Sn3 121.4(3) . . ?
C44 C39 C40 118.3(4) . . ?
C39 C40 H40 120.0 . . ?
C39 C40 C41 120.1(5) . . ?
C41 C40 H40 120.0 . . ?
C40 C41 H41 119.6 . . ?
C42 C41 C40 120.8(5) . . ?
C42 C41 H41 119.6 . . ?
C41 C42 H42 120.4 . . ?
C43 C42 C41 119.3(5) . . ?
C43 C42 H42 120.4 . . ?
C42 C43 H43 119.7 . . ?
C42 C43 C44 120.6(6) . . ?
C44 C43 H43 119.7 . . ?
C39 C44 C43 120.9(5) . . ?
C39 C44 H44 119.5 . . ?
C43 C44 H44 119.5 . . ?
C19 C20B H20A 109.5 . . ?
C19 C20B H20B 109.5 . . ?
C19 C20B H20C 109.5 . . ?
H20A C20B H20B 109.5 . . ?
H20A C20B H20C 109.5 . . ?
H20B C20B H20C 109.5 . . ?
C19 C21B H21A 109.5 . . ?
C19 C21B H21B 109.5 . . ?
C19 C21B H21C 109.5 . . ?
H21A C21B H21B 109.5 . . ?
H21A C21B H21C 109.5 . . ?
H21B C21B H21C 109.5 . . ?
C19 C22B H22A 109.5 . . ?
C19 C22B H22B 109.5 . . ?
C19 C22B H22C 109.5 . . ?
H22A C22B H22B 109.5 . . ?
H22A C22B H22C 109.5 . . ?
H22B C22B H22C 109.5 . . ?
C19 C20A H20D 109.5 . . ?
C19 C20A H20E 109.5 . . ?
C19 C20A H20F 109.5 . . ?
H20D C20A H20E 109.5 . . ?
H20D C20A H20F 109.5 . . ?
H20E C20A H20F 109.5 . . ?
C19 C21A H21D 109.5 . . ?
C19 C21A H21E 109.5 . . ?
C19 C21A H21F 109.5 . . ?
H21D C21A H21E 109.5 . . ?
H21D C21A H21F 109.5 . . ?
H21E C21A H21F 109.5 . . ?
C19 C22A H22D 109.5 . . ?
C19 C22A H22E 109.5 . . ?
C19 C22A H22F 109.5 . . ?
H22D C22A H22E 109.5 . . ?
H22D C22A H22F 109.5 . . ?
H22E C22A H22F 109.5 . . ?

loop_
_geom_bond_atom_site_label_1
_geom_bond_atom_site_label_2
_geom_bond_distance
_geom_bond_site_symmetry_2
_geom_bond_publ_flag
Sn1 Sn2 2.7968(3) . ?
Sn1 C1 2.156(3) . ?
Sn1 C7 2.150(3) . ?
Sn1 C13 2.156(3) . ?
Sn2 Sn3 2.7800(3) . ?
Sn2 C19 2.196(3) . ?
Sn2 C23 2.203(3) . ?
Sn3 C27 2.152(3) . ?
Sn3 C33 2.146(3) . ?
Sn3 C39 2.153(3) . ?
C1 C2 1.397(5) . ?
C1 C6 1.395(5) . ?
C2 H2 0.9300 . ?
C2 C3 1.387(6) . ?
C3 H3 0.9300 . ?
C3 C4 1.373(6) . ?
C4 H4 0.9300 . ?
C4 C5 1.383(6) . ?
C5 H5 0.9300 . ?
C5 C6 1.387(6) . ?
C6 H6 0.9300 . ?
C7 C8 1.402(5) . ?
C7 C12 1.396(5) . ?
C8 H8 0.9300 . ?
C8 C9 1.385(6) . ?
C9 H9 0.9300 . ?
C9 C10 1.380(7) . ?
C10 H10 0.9300 . ?
C10 C11 1.389(7) . ?
C11 H11 0.9300 . ?
C11 C12 1.392(6) . ?
C12 H12 0.9300 . ?
C13 C14 1.386(5) . ?
C13 C18 1.387(5) . ?
C14 H14 0.9300 . ?
C14 C15 1.393(6) . ?
C15 H15 0.9300 . ?
C15 C16 1.382(7) . ?
C16 H16 0.9300 . ?
C16 C17 1.377(7) . ?
C17 H17 0.9300 . ?
C17 C18 1.394(5) . ?
C18 H18 0.9300 . ?
C19 C20B 1.519(5) . ?
C19 C21B 1.538(5) . ?
C19 C22B 1.524(5) . ?
C19 C20A 1.538(5) . ?
C19 C21A 1.525(5) . ?
C19 C22A 1.525(5) . ?
C23 C24 1.506(6) . ?
C23 C25 1.518(6) . ?
C23 C26 1.524(5) . ?
C24 H24A 0.9600 . ?
C24 H24B 0.9600 . ?
C24 H24C 0.9600 . ?
C25 H25A 0.9600 . ?
C25 H25B 0.9600 . ?
C25 H25C 0.9600 . ?
C26 H26A 0.9600 . ?
C26 H26B 0.9600 . ?
C26 H26C 0.9600 . ?
C27 C28 1.391(6) . ?
C27 C32 1.395(5) . ?
C28 H28 0.9300 . ?
C28 C29 1.386(6) . ?
C29 H29 0.9300 . ?
C29 C30 1.374(6) . ?
C30 H30 0.9300 . ?
C30 C31 1.375(7) . ?
C31 H31 0.9300 . ?
C31 C32 1.396(6) . ?
C32 H32 0.9300 . ?
C33 C34 1.387(5) . ?
C33 C38 1.392(5) . ?
C34 H34 0.9300 . ?
C34 C35 1.393(5) . ?
C35 H35 0.9300 . ?
C35 C36 1.369(6) . ?
C36 H36 0.9300 . ?
C36 C37 1.380(7) . ?
C37 H37 0.9300 . ?
C37 C38 1.396(6) . ?
C38 H38 0.9300 . ?
C39 C40 1.390(6) . ?
C39 C44 1.382(6) . ?
C40 H40 0.9300 . ?
C40 C41 1.400(7) . ?
C41 H41 0.9300 . ?
C41 C42 1.377(9) . ?
C42 H42 0.9300 . ?
C42 C43 1.362(8) . ?
C43 H43 0.9300 . ?
C43 C44 1.397(6) . ?
C44 H44 0.9300 . ?
C20B H20A 0.9600 . ?
C20B H20B 0.9600 . ?
C20B H20C 0.9600 . ?
C21B H21A 0.9600 . ?
C21B H21B 0.9600 . ?
C21B H21C 0.9600 . ?
C22B H22A 0.9600 . ?
C22B H22B 0.9600 . ?
C22B H22C 0.9600 . ?
C20A H20D 0.9600 . ?
C20A H20E 0.9600 . ?
C20A H20F 0.9600 . ?
C21A H21D 0.9600 . ?
C21A H21E 0.9600 . ?
C21A H21F 0.9600 . ?
C22A H22D 0.9600 . ?
C22A H22E 0.9600 . ?
C22A H22F 0.9600 . ?

loop_
_geom_torsion_atom_site_label_1
_geom_torsion_atom_site_label_2
_geom_torsion_atom_site_label_3
_geom_torsion_atom_site_label_4
_geom_torsion
_geom_torsion_site_symmetry_1
_geom_torsion_site_symmetry_2
_geom_torsion_site_symmetry_3
_geom_torsion_site_symmetry_4
_geom_torsion_publ_flag
Sn1 C1 C2 C3 173.7(3) . . . . ?
Sn1 C1 C6 C5 -173.7(3) . . . . ?
Sn1 C7 C8 C9 175.4(3) . . . . ?
Sn1 C7 C12 C11 -175.9(3) . . . . ?
Sn1 C13 C14 C15 178.4(3) . . . . ?
Sn1 C13 C18 C17 -178.4(3) . . . . ?
Sn3 C27 C28 C29 -179.5(3) . . . . ?
Sn3 C27 C32 C31 -179.5(4) . . . . ?
Sn3 C33 C34 C35 179.0(3) . . . . ?
Sn3 C33 C38 C37 -178.2(4) . . . . ?
Sn3 C39 C40 C41 -174.7(4) . . . . ?
Sn3 C39 C44 C43 175.3(5) . . . . ?
C1 C2 C3 C4 -0.1(6) . . . . ?
C2 C1 C6 C5 1.4(5) . . . . ?
C2 C3 C4 C5 1.2(6) . . . . ?
C3 C4 C5 C6 -1.0(6) . . . . ?
C4 C5 C6 C1 -0.3(6) . . . . ?
C6 C1 C2 C3 -1.2(5) . . . . ?
C7 C8 C9 C10 0.6(6) . . . . ?
C8 C7 C12 C11 -0.4(6) . . . . ?
C8 C9 C10 C11 -0.7(7) . . . . ?
C9 C10 C11 C12 0.3(7) . . . . ?
C10 C11 C12 C7 0.3(6) . . . . ?
C12 C7 C8 C9 0.0(6) . . . . ?
C13 C14 C15 C16 -0.5(6) . . . . ?
C14 C13 C18 C17 -0.5(5) . . . . ?
C14 C15 C16 C17 0.4(7) . . . . ?
C15 C16 C17 C18 -0.4(6) . . . . ?
C16 C17 C18 C13 0.4(6) . . . . ?
C18 C13 C14 C15 0.5(5) . . . . ?
C27 C28 C29 C30 -2.0(6) . . . . ?
C28 C27 C32 C31 -0.9(7) . . . . ?
C28 C29 C30 C31 0.8(7) . . . . ?
C29 C30 C31 C32 0.3(8) . . . . ?
C30 C31 C32 C27 -0.3(8) . . . . ?
C32 C27 C28 C29 2.0(6) . . . . ?
C33 C34 C35 C36 -1.2(6) . . . . ?
C34 C33 C38 C37 -0.4(6) . . . . ?
C34 C35 C36 C37 0.5(7) . . . . ?
C35 C36 C37 C38 0.3(8) . . . . ?
C36 C37 C38 C33 -0.3(7) . . . . ?
C38 C33 C34 C35 1.2(6) . . . . ?
C39 C40 C41 C42 -1.9(8) . . . . ?
C40 C39 C44 C43 -0.5(8) . . . . ?
C40 C41 C42 C43 1.9(9) . . . . ?
C41 C42 C43 C44 -1.1(10) . . . . ?
C42 C43 C44 C39 0.5(10) . . . . ?
C44 C39 C40 C41 1.2(7) . . . . ?
